data_2108648
loop_
_publ_author_name
'Biryukov, Yaroslav P.'
'Zinnatullin, Almaz L.'
'Bubnova, Rimma S.'
'Vagizov, Farit G.'
'Shablinskii, Andrey P.'
'Filatov, Stanislav K.'
'Shilovskikh, Vladimir V.'
'Pekov, Igor V.'

_publ_section_title
;
 Investigation of thermal behavior of mixed-valent iron borates vonsenite
 and hulsite containing [O<i>M</i>~4~]<i>^n^</i>^+^ and
 [O<i>M</i>~5~]<i>^n^</i>^+^ oxocentred polyhedra by <i>in situ</i>
 high-temperature M\"ossbauer spectroscopy, X-ray diffraction and thermal
 analysis
;
_journal_coeditor_code RA5077
_journal_issue 4
_journal_name_full 'Acta Crystallographica Section B'
_journal_page_first 543
_journal_page_last 553
_journal_paper_doi 10.1107/S2052520620006538
_journal_volume 76
_journal_year 2020
_chemical_formula_sum 'B Fe2.654 Mg0.346 O5'
_chemical_formula_weight 247.4
_space_group_IT_number 55
_space_group_name_Hall '-P 2 2ab'
_space_group_name_H-M_alt 'P b a m'
_symmetry_cell_setting orthorhombic
_symmetry_Int_Tables_number 55
_symmetry_space_group_name_Hall '-P 2 2ab'
_symmetry_space_group_name_H-M 'P b a m'
_cell_angle_alpha 90
_cell_angle_beta 90
_cell_angle_gamma 90
_cell_formula_units_Z 4
_cell_length_a 9.3914(10)
_cell_length_b 12.3034(10)
_cell_length_c 3.0697(6)
_cell_measurement_reflns_used 404
_cell_measurement_temperature 293
_cell_measurement_theta_max 25.96
_cell_measurement_theta_min 0.97
_cell_volume 354.69(8)
_diffrn_ambient_temperature 293
_diffrn_measured_fraction_theta_full 0.98
_diffrn_measured_fraction_theta_max 0.97
_diffrn_measurement_device_type 'Bruker Smart APEX II'
_diffrn_radiation_probe x-ray
_diffrn_radiation_source 'X-ray tube'
_diffrn_radiation_type 'Mo K\a'
_diffrn_radiation_wavelength 0.71069
_diffrn_reflns_av_R_equivalents 0.0369
_diffrn_reflns_av_unetI/netI 0.0282
_diffrn_reflns_limit_h_max 11
_diffrn_reflns_limit_h_min -11
_diffrn_reflns_limit_k_max 15
_diffrn_reflns_limit_k_min -14
_diffrn_reflns_limit_l_max 3
_diffrn_reflns_limit_l_min -3
_diffrn_reflns_number 1886
_diffrn_reflns_theta_full 25.73
_diffrn_reflns_theta_max 25.96
_diffrn_reflns_theta_min 6.61
_exptl_absorpt_coefficient_mu 10.701
_exptl_absorpt_correction_T_max 0.870
_exptl_absorpt_correction_T_min 0.820
_exptl_absorpt_correction_type multi-scan
_exptl_absorpt_process_details '(Krause et al., 2015)'
_exptl_crystal_colour black
_exptl_crystal_density_diffrn 4.6336
_exptl_crystal_description prizm
_exptl_crystal_F_000 473
_exptl_crystal_size_max 0.4
_exptl_crystal_size_mid 0.1
_exptl_crystal_size_min 0.1
_refine_diff_density_max 1.02
_refine_diff_density_min -0.81
_refine_ls_extinction_method none
_refine_ls_goodness_of_fit_gt 1.82
_refine_ls_goodness_of_fit_ref 1.66
_refine_ls_number_constraints 10
_refine_ls_number_parameters 57
_refine_ls_number_reflns 404
_refine_ls_number_restraints 1
_refine_ls_R_factor_all 0.0452
_refine_ls_R_factor_gt 0.0362
_refine_ls_shift/su_max 0.0159
_refine_ls_shift/su_mean 0.0034
_refine_ls_structure_factor_coef F
_refine_ls_weighting_details w=1/(\s^2^(F)+0.0001F^2^)
_refine_ls_weighting_scheme sigma
_refine_ls_wR_factor_gt 0.0376
_refine_ls_wR_factor_ref 0.0388
_reflns_number_gt 329
_reflns_number_total 404
_reflns_threshold_expression I>3\s(I)
_cod_data_source_file ra5077sup1.cif
_cod_data_source_block vonsenite_293K
_cod_original_formula_sum 'B1 Fe2.654 Mg0.346 O5'
_cod_database_code 2108648
_publcif_datablock.id {44b4f208-5abd-4d8a-9c55-822d40ee089a}

loop_
_space_group_symop_id
_space_group_symop_operation_xyz
1 x,y,z
2 -x,-y,z
3 -x+1/2,y+1/2,-z
4 x+1/2,-y+1/2,-z
5 -x,-y,-z
6 x,y,-z
7 x+1/2,-y+1/2,z
8 -x+1/2,y+1/2,z

loop_
_atom_site_label
_atom_site_type_symbol
_atom_site_fract_x
_atom_site_fract_y
_atom_site_fract_z
_atom_site_adp_type
_atom_site_U_iso_or_equiv
_atom_site_site_symmetry_multiplicity
_atom_site_occupancy
_atom_site_calc_flag
_atom_site_refinement_flags
_atom_site_disorder_assembly
_atom_site_disorder_group
Fe1 Fe 0 0 0 Uani 0.0086(5) 2 0.76(2) d . . .
Mg1' Mg 0 0 0 Uani 0.0086(5) 2 0.24(2) d . . .
Fe2 Fe 0.5 0 0.5 Uani 0.0125(5) 2 1 d . . .
Fe3 Fe 0.00114(14) 0.27499(10) 0 Uani 0.0093(4) 4 0.77(2) d . . .
Mg3' Mg 0.00114(14) 0.27499(10) 0 Uani 0.0093(4) 4 0.23(2) d . . .
Fe4 Fe 0.74397(12) 0.38759(9) 0.5 Uani 0.0095(4) 4 1 d . . .
B1 B 0.2706(9) 0.3625(6) 0.5 Uani 0.006(2) 4 1 d . . .
O1 O 0.8450(5) 0.0425(4) 0.5 Uani 0.0095(16) 4 1 d . . .
O2 O 0.3865(5) 0.0780(4) 0 Uani 0.0095(16) 4 1 d . . .
O3 O 0.6233(5) 0.1398(4) 0.5 Uani 0.0080(16) 4 1 d . . .
O4 O 0.1123(5) 0.1409(4) 0 Uani 0.0062(15) 4 1 d . . .
O5 O 0.3438(6) 0.2640(4) 0.5 Uani 0.0095(16) 4 1 d . . .

loop_
_atom_site_aniso_label
_atom_site_aniso_type_symbol
_atom_site_aniso_U_11
_atom_site_aniso_U_22
_atom_site_aniso_U_33
_atom_site_aniso_U_12
_atom_site_aniso_U_13
_atom_site_aniso_U_23
Fe1 Fe 0.0085(10) 0.0067(10) 0.0105(9) -0.0021(8) 0 0
Mg1' Mg 0.0085(10) 0.0067(10) 0.0105(9) -0.0021(8) 0 0
Fe2 Fe 0.0215(10) 0.0059(9) 0.0101(8) -0.0031(7) 0 0
Fe3 Fe 0.0107(7) 0.0065(7) 0.0108(7) 0.0015(6) 0 0
Mg3' Mg 0.0107(7) 0.0065(7) 0.0108(7) 0.0015(6) 0 0
Fe4 Fe 0.0112(6) 0.0080(6) 0.0095(6) 0.0017(5) 0 0
B1 B 0.005(4) 0.010(4) 0.002(4) -0.002(4) 0 0
O1 O 0.012(3) 0.005(3) 0.012(3) -0.002(2) 0 0
O2 O 0.006(3) 0.009(3) 0.014(3) 0.000(2) 0 0
O3 O 0.009(3) 0.003(3) 0.012(3) 0.002(2) 0 0
O4 O 0.003(3) 0.008(3) 0.007(3) 0.003(2) 0 0
O5 O 0.012(3) 0.002(3) 0.014(3) -0.002(2) 0 0

loop_
_atom_type_symbol
_atom_type_scat_dispersion_real
_atom_type_scat_dispersion_imag
_atom_type_scat_source
B 0.0013 0.0007 'International Tables Vol C tables 4.2.6.8 and 6.1.1.1'
Fe 0.3463 0.8444 'International Tables Vol C tables 4.2.6.8 and 6.1.1.1'
Mg 0.0486 0.0363 'International Tables Vol C tables 4.2.6.8 and 6.1.1.1'
O 0.0106 0.0060 'International Tables Vol C tables 4.2.6.8 and 6.1.1.1'

loop_
_exptl_crystal_face_index_h
_exptl_crystal_face_index_k
_exptl_crystal_face_index_l
_exptl_crystal_face_perp_dist
? ? ? ?

loop_
_geom_angle_atom_site_label_1
_geom_angle_atom_site_label_2
_geom_angle_atom_site_label_3
_geom_angle_site_symmetry_1
_geom_angle_site_symmetry_2
_geom_angle_site_symmetry_3
_geom_angle
_geom_angle_publ_flag
Mg1' Fe1 O1 . . 1_454 0 ?
Mg1' Fe1 O1 . . 1_455 0 ?
Mg1' Fe1 O1 . . 2_654 0 ?
Mg1' Fe1 O1 . . 2_655 0 ?
Mg1' Fe1 O4 . . . 0 ?
Mg1' Fe1 O4 . . 2_555 0 ?
O1 Fe1 O1 1_454 . 1_455 89.59(14) ?
O1 Fe1 O1 1_454 . 2_654 90.41(14) ?
O1 Fe1 O1 1_454 . 2_655 180.0(5) ?
O1 Fe1 O4 1_454 . . 98.13(16) ?
O1 Fe1 O4 1_454 . 2_555 81.87(16) ?
O1 Fe1 O1 1_455 . 2_654 180.0(5) ?
O1 Fe1 O1 1_455 . 2_655 90.41(14) ?
O1 Fe1 O4 1_455 . . 98.13(16) ?
O1 Fe1 O4 1_455 . 2_555 81.87(16) ?
O1 Fe1 O1 2_654 . 2_655 89.59(14) ?
O1 Fe1 O4 2_654 . . 81.87(16) ?
O1 Fe1 O4 2_654 . 2_555 98.13(16) ?
O1 Fe1 O4 2_655 . . 81.87(16) ?
O1 Fe1 O4 2_655 . 2_555 98.13(16) ?
O4 Fe1 O4 . . 2_555 180.0(5) ?
Fe1 Mg1' O1 . . 1_454 0 ?
Fe1 Mg1' O1 . . 1_455 0 ?
Fe1 Mg1' O1 . . 2_654 0 ?
Fe1 Mg1' O1 . . 2_655 0 ?
Fe1 Mg1' O4 . . . 0 ?
Fe1 Mg1' O4 . . 2_555 0 ?
O1 Mg1' O1 1_454 . 1_455 89.59(14) ?
O1 Mg1' O1 1_454 . 2_654 90.41(14) ?
O1 Mg1' O1 1_454 . 2_655 180.0(5) ?
O1 Mg1' O4 1_454 . . 98.13(16) ?
O1 Mg1' O4 1_454 . 2_555 81.87(16) ?
O1 Mg1' O1 1_455 . 2_654 180.0(5) ?
O1 Mg1' O1 1_455 . 2_655 90.41(14) ?
O1 Mg1' O4 1_455 . . 98.13(16) ?
O1 Mg1' O4 1_455 . 2_555 81.87(16) ?
O1 Mg1' O1 2_654 . 2_655 89.59(14) ?
O1 Mg1' O4 2_654 . . 81.87(16) ?
O1 Mg1' O4 2_654 . 2_555 98.13(16) ?
O1 Mg1' O4 2_655 . . 81.87(16) ?
O1 Mg1' O4 2_655 . 2_555 98.13(16) ?
O4 Mg1' O4 . . 2_555 180.0(5) ?
O2 Fe2 O2 . . 1_556 93.93(14) ?
O2 Fe2 O2 . . 2_655 86.07(14) ?
O2 Fe2 O2 . . 2_656 180.0(5) ?
O2 Fe2 O3 . . . 84.52(17) ?
O2 Fe2 O3 . . 2_655 95.48(17) ?
O2 Fe2 O2 1_556 . 2_655 180.0(5) ?
O2 Fe2 O2 1_556 . 2_656 86.07(14) ?
O2 Fe2 O3 1_556 . . 84.52(17) ?
O2 Fe2 O3 1_556 . 2_655 95.48(17) ?
O2 Fe2 O2 2_655 . 2_656 93.93(14) ?
O2 Fe2 O3 2_655 . . 95.48(17) ?
O2 Fe2 O3 2_655 . 2_655 84.52(17) ?
O2 Fe2 O3 2_656 . . 95.48(17) ?
O2 Fe2 O3 2_656 . 2_655 84.52(17) ?
O3 Fe2 O3 . . 2_655 180.0(5) ?
Mg3' Fe3 O2 . . 4_455 0 ?
Mg3' Fe3 O3 . . 4_455 0 ?
Mg3' Fe3 O3 . . 4_456 0 ?
Mg3' Fe3 O4 . . . 0 ?
Mg3' Fe3 O5 . . 4_455 0 ?
Mg3' Fe3 O5 . . 4_456 0 ?
O2 Fe3 O3 4_455 . 4_455 81.78(17) ?
O2 Fe3 O3 4_455 . 4_456 81.78(17) ?
O2 Fe3 O4 4_455 . . 178.3(2) ?
O2 Fe3 O5 4_455 . 4_455 80.96(16) ?
O2 Fe3 O5 4_455 . 4_456 80.96(16) ?
O3 Fe3 O3 4_455 . 4_456 89.33(14) ?
O3 Fe3 O4 4_455 . . 97.05(17) ?
O3 Fe3 O5 4_455 . 4_455 88.09(14) ?
O3 Fe3 O5 4_455 . 4_456 162.74(19) ?
O3 Fe3 O4 4_456 . . 97.05(17) ?
O3 Fe3 O5 4_456 . 4_455 162.74(19) ?
O3 Fe3 O5 4_456 . 4_456 88.09(14) ?
O4 Fe3 O5 . . 4_455 100.20(17) ?
O4 Fe3 O5 . . 4_456 100.20(17) ?
O5 Fe3 O5 4_455 . 4_456 89.34(15) ?
Fe3 Mg3' O2 . . 4_455 0 ?
Fe3 Mg3' O3 . . 4_455 0 ?
Fe3 Mg3' O3 . . 4_456 0 ?
Fe3 Mg3' O4 . . . 0 ?
Fe3 Mg3' O5 . . 4_455 0 ?
Fe3 Mg3' O5 . . 4_456 0 ?
O2 Mg3' O3 4_455 . 4_455 81.78(17) ?
O2 Mg3' O3 4_455 . 4_456 81.78(17) ?
O2 Mg3' O4 4_455 . . 178.3(2) ?
O2 Mg3' O5 4_455 . 4_455 80.96(16) ?
O2 Mg3' O5 4_455 . 4_456 80.96(16) ?
O3 Mg3' O3 4_455 . 4_456 89.33(14) ?
O3 Mg3' O4 4_455 . . 97.05(17) ?
O3 Mg3' O5 4_455 . 4_455 88.09(14) ?
O3 Mg3' O5 4_455 . 4_456 162.74(19) ?
O3 Mg3' O4 4_456 . . 97.05(17) ?
O3 Mg3' O5 4_456 . 4_455 162.74(19) ?
O3 Mg3' O5 4_456 . 4_456 88.09(14) ?
O4 Mg3' O5 . . 4_455 100.20(17) ?
O4 Mg3' O5 . . 4_456 100.20(17) ?
O5 Mg3' O5 4_455 . 4_456 89.34(15) ?
O1 Fe4 O2 3_656 . 4_555 94.10(18) ?
O1 Fe4 O2 3_656 . 4_556 94.10(18) ?
O1 Fe4 O4 3_656 . 4_555 85.00(17) ?
O1 Fe4 O4 3_656 . 4_556 85.00(17) ?
O1 Fe4 O5 3_656 . 4_556 177.0(2) ?
O2 Fe4 O2 4_555 . 4_556 95.06(15) ?
O2 Fe4 O4 4_555 . 4_555 82.40(15) ?
O2 Fe4 O4 4_555 . 4_556 177.23(17) ?
O2 Fe4 O5 4_555 . 4_556 83.88(18) ?
O2 Fe4 O4 4_556 . 4_555 177.23(17) ?
O2 Fe4 O4 4_556 . 4_556 82.40(15) ?
O2 Fe4 O5 4_556 . 4_556 83.88(18) ?
O4 Fe4 O4 4_555 . 4_556 100.11(16) ?
O4 Fe4 O5 4_555 . 4_556 96.92(17) ?
O4 Fe4 O5 4_556 . 4_556 96.92(17) ?
O1 B1 O3 4_456 . 4_456 122.1(6) ?
O1 B1 O5 4_456 . . 119.7(6) ?
O3 B1 O5 4_456 . . 118.2(6) ?
Fe1 O1 Fe1 1_655 . 1_656 89.59(19) ?
Fe1 O1 Mg1' 1_655 . 1_655 0.0(5) ?
Fe1 O1 Mg1' 1_655 . 1_656 89.59(19) ?
Fe1 O1 Fe4 1_655 . 3_646 92.75(17) ?
Fe1 O1 B1 1_655 . 4_556 123.3(3) ?
Fe1 O1 O3 1_655 . . 134.31(10) ?
Fe1 O1 O5 1_655 . 4_556 104.12(19) ?
Fe1 O1 Mg1' 1_656 . 1_655 89.59(19) ?
Fe1 O1 Mg1' 1_656 . 1_656 0.0(5) ?
Fe1 O1 Fe4 1_656 . 3_646 92.75(17) ?
Fe1 O1 B1 1_656 . 4_556 123.3(3) ?
Fe1 O1 O3 1_656 . . 134.31(10) ?
Fe1 O1 O5 1_656 . 4_556 104.12(19) ?
Mg1' O1 Mg1' 1_655 . 1_656 89.59(19) ?
Mg1' O1 Fe4 1_655 . 3_646 92.75(17) ?
Mg1' O1 B1 1_655 . 4_556 123.3(3) ?
Mg1' O1 O3 1_655 . . 134.31(10) ?
Mg1' O1 O5 1_655 . 4_556 104.12(19) ?
Mg1' O1 Fe4 1_656 . 3_646 92.75(17) ?
Mg1' O1 B1 1_656 . 4_556 123.3(3) ?
Mg1' O1 O3 1_656 . . 134.31(10) ?
Mg1' O1 O5 1_656 . 4_556 104.12(19) ?
Fe4 O1 B1 3_646 . 4_556 125.5(5) ?
Fe4 O1 O3 3_646 . . 96.2(2) ?
Fe4 O1 O5 3_646 . 4_556 156.0(3) ?
B1 O1 O3 4_556 . . 29.2(4) ?
B1 O1 O5 4_556 . 4_556 30.5(4) ?
O3 O1 O5 . . 4_556 59.8(2) ?
Fe2 O2 Fe2 1_554 . . 93.9(2) ?
Fe2 O2 Fe3 1_554 . 4_555 97.65(17) ?
Fe2 O2 Mg3' 1_554 . 4_555 97.65(17) ?
Fe2 O2 Fe4 1_554 . 4_455 83.14(4) ?
Fe2 O2 Fe4 1_554 . 4_456 163.5(3) ?
Fe2 O2 Fe3 . . 4_555 97.65(17) ?
Fe2 O2 Mg3' . . 4_555 97.65(17) ?
Fe2 O2 Fe4 . . 4_455 163.5(3) ?
Fe2 O2 Fe4 . . 4_456 83.14(4) ?
Fe3 O2 Mg3' 4_555 . 4_555 0.0(5) ?
Fe3 O2 Fe4 4_555 . 4_455 98.80(18) ?
Fe3 O2 Fe4 4_555 . 4_456 98.80(18) ?
Mg3' O2 Fe4 4_555 . 4_455 98.80(18) ?
Mg3' O2 Fe4 4_555 . 4_456 98.80(18) ?
Fe4 O2 Fe4 4_455 . 4_456 95.1(2) ?
Fe2 O3 Fe3 . . 4_555 95.96(17) ?
Fe2 O3 Fe3 . . 4_556 95.96(17) ?
Fe2 O3 Mg3' . . 4_555 95.96(17) ?
Fe2 O3 Mg3' . . 4_556 95.96(17) ?
Fe2 O3 B1 . . 4_556 122.7(4) ?
Fe2 O3 O1 . . . 94.0(2) ?
Fe2 O3 O5 . . 4_556 153.6(3) ?
Fe3 O3 Fe3 4_555 . 4_556 89.33(19) ?
Fe3 O3 Mg3' 4_555 . 4_555 0.0(5) ?
Fe3 O3 Mg3' 4_555 . 4_556 89.33(19) ?
Fe3 O3 B1 4_555 . 4_556 122.4(2) ?
Fe3 O3 O1 4_555 . . 134.00(11) ?
Fe3 O3 O5 4_555 . 4_556 102.67(18) ?
Fe3 O3 Mg3' 4_556 . 4_555 89.33(19) ?
Fe3 O3 Mg3' 4_556 . 4_556 0.0(5) ?
Fe3 O3 B1 4_556 . 4_556 122.4(2) ?
Fe3 O3 O1 4_556 . . 134.00(11) ?
Fe3 O3 O5 4_556 . 4_556 102.67(18) ?
Mg3' O3 Mg3' 4_555 . 4_556 89.33(19) ?
Mg3' O3 B1 4_555 . 4_556 122.4(2) ?
Mg3' O3 O1 4_555 . . 134.00(11) ?
Mg3' O3 O5 4_555 . 4_556 102.67(18) ?
Mg3' O3 B1 4_556 . 4_556 122.4(2) ?
Mg3' O3 O1 4_556 . . 134.00(11) ?
Mg3' O3 O5 4_556 . 4_556 102.67(18) ?
B1 O3 O1 4_556 . . 28.7(3) ?
B1 O3 O5 4_556 . 4_556 31.0(3) ?
O1 O3 O5 . . 4_556 59.6(2) ?
Fe1 O4 Mg1' . . . 0.0(5) ?
Fe1 O4 Fe3 . . . 116.3(2) ?
Fe1 O4 Mg3' . . . 116.3(2) ?
Fe1 O4 Fe4 . . 4_455 99.82(17) ?
Fe1 O4 Fe4 . . 4_456 99.82(17) ?
Mg1' O4 Fe3 . . . 116.3(2) ?
Mg1' O4 Mg3' . . . 116.3(2) ?
Mg1' O4 Fe4 . . 4_455 99.82(17) ?
Mg1' O4 Fe4 . . 4_456 99.82(17) ?
Fe3 O4 Mg3' . . . 0.0(5) ?
Fe3 O4 Fe4 . . 4_455 118.63(16) ?
Fe3 O4 Fe4 . . 4_456 118.63(16) ?
Mg3' O4 Fe4 . . 4_455 118.63(16) ?
Mg3' O4 Fe4 . . 4_456 118.63(16) ?
Fe4 O4 Fe4 4_455 . 4_456 100.1(2) ?
Fe3 O5 Fe3 4_555 . 4_556 89.3(2) ?
Fe3 O5 Mg3' 4_555 . 4_555 0.0(5) ?
Fe3 O5 Mg3' 4_555 . 4_556 89.3(2) ?
Fe3 O5 Fe4 4_555 . 4_456 96.21(16) ?
Fe3 O5 B1 4_555 . . 121.6(3) ?
Fe3 O5 O1 4_555 . 4_456 102.45(19) ?
Fe3 O5 O3 4_555 . 4_456 134.12(11) ?
Fe3 O5 Mg3' 4_556 . 4_555 89.3(2) ?
Fe3 O5 Mg3' 4_556 . 4_556 0.0(5) ?
Fe3 O5 Fe4 4_556 . 4_456 96.21(16) ?
Fe3 O5 B1 4_556 . . 121.6(3) ?
Fe3 O5 O1 4_556 . 4_456 102.45(19) ?
Fe3 O5 O3 4_556 . 4_456 134.12(11) ?
Mg3' O5 Mg3' 4_555 . 4_556 89.3(2) ?
Mg3' O5 Fe4 4_555 . 4_456 96.21(16) ?
Mg3' O5 B1 4_555 . . 121.6(3) ?
Mg3' O5 O1 4_555 . 4_456 102.45(19) ?
Mg3' O5 O3 4_555 . 4_456 134.12(11) ?
Mg3' O5 Fe4 4_556 . 4_456 96.21(16) ?
Mg3' O5 B1 4_556 . . 121.6(3) ?
Mg3' O5 O1 4_556 . 4_456 102.45(19) ?
Mg3' O5 O3 4_556 . 4_456 134.12(11) ?
Fe4 O5 B1 4_456 . . 123.8(5) ?
Fe4 O5 O1 4_456 . 4_456 153.6(3) ?
Fe4 O5 O3 4_456 . 4_456 93.0(2) ?
B1 O5 O1 . . 4_456 29.8(4) ?
B1 O5 O3 . . 4_456 30.8(4) ?
O1 O5 O3 4_456 . 4_456 60.6(2) ?

loop_
_geom_bond_atom_site_label_1
_geom_bond_atom_site_label_2
_geom_bond_site_symmetry_1
_geom_bond_site_symmetry_2
_geom_bond_distance
_geom_bond_publ_flag
Fe1 Mg1' . . 0 ?
Fe1 O1 . 1_454 2.178(4) ?
Fe1 O1 . 1_455 2.178(4) ?
Fe1 O1 . 2_654 2.178(4) ?
Fe1 O1 . 2_655 2.178(4) ?
Fe1 O4 . . 2.031(5) ?
Fe1 O4 . 2_555 2.031(5) ?
Mg1' O1 . 1_454 2.178(4) ?
Mg1' O1 . 1_455 2.178(4) ?
Mg1' O1 . 2_654 2.178(4) ?
Mg1' O1 . 2_655 2.178(4) ?
Mg1' O4 . . 2.031(5) ?
Mg1' O4 . 2_555 2.031(5) ?
Fe2 O2 . . 2.100(3) ?
Fe2 O2 . 1_556 2.100(3) ?
Fe2 O2 . 2_655 2.100(3) ?
Fe2 O2 . 2_656 2.100(3) ?
Fe2 O3 . . 2.076(5) ?
Fe2 O3 . 2_655 2.076(5) ?
Fe3 Mg3' . . 0 ?
Fe3 O2 . 4_455 2.106(5) ?
Fe3 O3 . 4_455 2.183(4) ?
Fe3 O3 . 4_456 2.183(4) ?
Fe3 O4 . . 1.952(5) ?
Fe3 O5 . 4_455 2.183(4) ?
Fe3 O5 . 4_456 2.183(4) ?
Mg3' O2 . 4_455 2.106(5) ?
Mg3' O3 . 4_455 2.183(4) ?
Mg3' O3 . 4_456 2.183(4) ?
Mg3' O4 . . 1.952(5) ?
Mg3' O5 . 4_455 2.183(4) ?
Mg3' O5 . 4_456 2.183(4) ?
Fe4 O1 . 3_656 2.083(5) ?
Fe4 O2 . 4_555 2.081(3) ?
Fe4 O2 . 4_556 2.081(3) ?
Fe4 O4 . 4_555 2.002(3) ?
Fe4 O4 . 4_556 2.002(3) ?
Fe4 O5 . 4_556 2.086(5) ?
B1 O1 . 4_456 1.361(9) ?
B1 O3 . 4_456 1.385(9) ?
B1 O5 . . 1.392(9) ?
O1 O3 . . 2.403(7) ?
O1 O5 . 4_556 2.381(7) ?
O3 O5 . 4_556 2.384(7) ?

loop_
_restr_distance_atom_site_label_1
_restr_distance_site_symmetry_1
_restr_distance_atom_site_label_2
_restr_distance_site_symmetry_2
_restr_distance_target
_restr_distance_target_weight_param
B1 . O5 . 1.37 0.01
